data_4313147
loop_
_publ_author_name
'Jeremiah S. Duncan'
'Tamim M. Nazif'
'Atul K. Verma'
'Sonny C. Lee'

_publ_section_title
;
 Iron-Arylimide Clusters [Fem(NAr)nCl4]2- (m,n= 2, 2; 3, 4; 4, 4) from a
 Ferric Amide Precursor: Synthesis, Characterization, and Comparison to
 Fe-S Chemistry
;
_journal_name_full 'Inorganic Chemistry'
_journal_page_first 1211
_journal_page_last 1224
_journal_paper_doi 10.1021/ic025825j
_journal_volume 42
_journal_year 2003
_chemical_compound_source 'Chemical synthesis, S.C. Lee lab'
_chemical_formula_moiety '(Li +)2 (C4H8O)7 (Fe 3+)2 (C9H11N 2-)2 (Cl -)4'
_chemical_formula_structural (Li(OC4H8)4)(Fe2(NC9H11)4Cl4)(Li(OC4H8O)3
_chemical_formula_sum 'C46 H78 Cl4 Fe2 Li2 N2 O7'
_chemical_formula_weight 1038.48
_chemical_name_common Li2(THF)7[Fe2(mu-NMes)4Cl4]
_chemical_name_systematic
; 
? 
;
_space_group_IT_number 14
_symmetry_cell_setting monoclinic
_symmetry_space_group_name_Hall '-P 2ybc'
_symmetry_space_group_name_H-M 'P 1 21/c 1'
_atom_sites_solution_hydrogens geom
_atom_sites_solution_primary direct
_atom_sites_solution_secondary difmap
_audit_creation_method SHELXL
_cell_angle_alpha 90.00
_cell_angle_beta 94.9114(14)
_cell_angle_gamma 90.00
_cell_formula_units_Z 4
_cell_length_a 13.5238(4)
_cell_length_b 19.3851(6)
_cell_length_c 20.3408(7)
_cell_measurement_reflns_used 51474
_cell_measurement_temperature 110(2)
_cell_measurement_theta_max 27.48
_cell_measurement_theta_min 1.45
_cell_volume 5313.0(3)
_computing_cell_refinement DENZO-SMN
_computing_data_collection 'NONIUS COLLECT'
_computing_data_reduction DENZO-SMN
_computing_molecular_graphics 'Siemens SHELXTL'
_computing_publication_material 'CIFTAB, Siemens SHELXTL'
_computing_structure_refinement 'Siemens SHELXTL'
_computing_structure_solution 'Siemens SHELXTL'
_diffrn_ambient_temperature 110(2)
_diffrn_measurement_device 'Nonius kappa CCD area detector'
_diffrn_measurement_method '\w scan'
_diffrn_radiation_monochromator graphite
_diffrn_radiation_source 'fine-focus sealed tube'
_diffrn_radiation_type MoK\a
_diffrn_radiation_wavelength 0.71073
_diffrn_reflns_av_R_equivalents 0.0393
_diffrn_reflns_av_sigmaI/netI 0.0490
_diffrn_reflns_limit_h_max 17
_diffrn_reflns_limit_h_min -17
_diffrn_reflns_limit_k_max 25
_diffrn_reflns_limit_k_min 0
_diffrn_reflns_limit_l_max 26
_diffrn_reflns_limit_l_min 0
_diffrn_reflns_number 51474
_diffrn_reflns_theta_max 27.48
_diffrn_reflns_theta_min 1.45
_diffrn_standards_number none
_exptl_absorpt_coefficient_mu 0.794
_exptl_absorpt_correction_T_max 0.77865
_exptl_absorpt_correction_T_min 0.71187
_exptl_absorpt_correction_type semi-empirical
_exptl_crystal_colour dark-green
_exptl_crystal_density_diffrn 1.298
_exptl_crystal_density_method 'not measured'
_exptl_crystal_description needle
_exptl_crystal_F_000 2200
_exptl_crystal_size_max 0.32
_exptl_crystal_size_mid 0.09
_exptl_crystal_size_min 0.08
_refine_diff_density_max 0.932
_refine_diff_density_min -0.429
_refine_diff_density_rms 0.058
_refine_ls_extinction_method none
_refine_ls_goodness_of_fit_all 1.022
_refine_ls_goodness_of_fit_obs 1.089
_refine_ls_hydrogen_treatment constr
_refine_ls_matrix_type full
_refine_ls_number_parameters 620
_refine_ls_number_reflns 12165
_refine_ls_number_restraints 25
_refine_ls_restrained_S_all 1.022
_refine_ls_restrained_S_obs 1.088
_refine_ls_R_factor_all 0.0617
_refine_ls_R_factor_obs 0.0373
_refine_ls_shift/esd_max 0.002
_refine_ls_shift/esd_mean 0.000
_refine_ls_structure_factor_coef Fsqd
_refine_ls_weighting_details 'w=1/[\s^2^(Fo^2^)+(0.0318P)^2^+2.4645P] where P=(Fo^2^+2Fc^2^)/3'
_refine_ls_weighting_scheme calc
_refine_ls_wR_factor_all 0.0878
_refine_ls_wR_factor_obs 0.0800
_reflns_number_observed 9043
_reflns_number_total 12165
_reflns_observed_criterion I>2\s(I)
_cod_data_source_file ic025825j-2_s1_6.cif
_cod_data_source_block '[Li(THF)4][Li(THF)3][Fe2(mu-NMes)4Cl4]2'
_cod_depositor_comments
;
The following automatic conversions were performed:

'_symmetry_cell_setting' value 'Monoclinic' changed to 'monoclinic'
according to the built-in table from CIF Core dictionary named
'cif_core.dic' version 2.4.1 from 2010-06-29.

Automatic conversion script
Id: cif_fix_values 1646 2011-03-28 12:23:43Z adriana 

The following automatic conversions were performed:

'_refine_ls_weighting_scheme' value 'calc
w=1/[\s^2^(Fo^2^)+(0.0318P)^2^+2.4645P] where P=(Fo^2^+2Fc^2^)/3' was
changed to 'calc'. New tag '_refine_ls_weighting_details' was
created. The value of the new tag was set to
'w=1/[\s^2^(Fo^2^)+(0.0318P)^2^+2.4645P] where P=(Fo^2^+2Fc^2^)/3'.

Automatic conversion script
Id: cif_fix_values 3143 2015-03-26 13:38:13Z robertas 
;
_cod_database_code 4313147

loop_
_symmetry_equiv_pos_as_xyz
'x, y, z'
'-x, y+1/2, -z+1/2'
'-x, -y, -z'
'x, -y-1/2, z-1/2'

loop_
_atom_site_aniso_label
_atom_site_aniso_U_11
_atom_site_aniso_U_22
_atom_site_aniso_U_33
_atom_site_aniso_U_23
_atom_site_aniso_U_13
_atom_site_aniso_U_12
Fe1 0.0203(2) 0.01878(13) 0.01953(14) 0.00074(11) 0.00253(11) 0.00336(11)
Cl1 0.0423(3) 0.0239(2) 0.0272(3) -0.0043(2) 0.0014(2) 0.0003(2)
Cl2 0.0312(3) 0.0295(3) 0.0242(3) 0.0060(2) 0.0035(2) 0.0112(2)
O1 0.0349(9) 0.0276(8) 0.0344(9) -0.0036(6) -0.0032(7) 0.0108(6)
O2 0.0284(9) 0.0419(9) 0.0287(8) 0.0017(7) 0.0046(7) 0.0045(7)
O3 0.0368(10) 0.0295(8) 0.0360(9) -0.0030(7) 0.0060(7) 0.0055(7)
Li1 0.035(2) 0.031(2) 0.030(2) -0.002(2) 0.004(2) 0.007(2)
N1 0.0184(9) 0.0234(8) 0.0184(8) 0.0001(6) -0.0001(7) 0.0025(6)
C11 0.0194(11) 0.0173(9) 0.0202(10) 0.0000(7) 0.0029(8) 0.0026(7)
C12 0.0211(11) 0.0262(10) 0.0223(10) 0.0005(8) -0.0002(8) 0.0002(8)
C13 0.0188(11) 0.0343(11) 0.0261(11) -0.0014(9) -0.0002(9) -0.0035(9)
C14 0.0220(12) 0.0289(11) 0.0299(11) -0.0003(9) 0.0059(9) -0.0024(8)
C15 0.0275(12) 0.0262(10) 0.0184(10) 0.0005(8) 0.0046(9) -0.0014(8)
C16 0.0233(11) 0.0185(9) 0.0201(10) 0.0007(7) 0.0011(8) 0.0015(8)
C17 0.0235(12) 0.0421(12) 0.0213(11) -0.0001(9) -0.0019(9) -0.0015(9)
C18 0.0265(13) 0.0537(15) 0.0335(13) -0.0023(11) 0.0103(10) -0.0071(11)
C19 0.0247(12) 0.0346(11) 0.0185(10) -0.0011(8) 0.0000(8) 0.0020(9)
C21 0.0364(14) 0.0312(11) 0.0355(13) -0.0072(10) 0.0018(10) 0.0046(10)
C22 0.048(2) 0.055(2) 0.048(2) -0.0032(13) -0.0065(13) 0.0077(13)
C23 0.046(2) 0.0458(15) 0.047(2) 0.0070(12) -0.0063(13) 0.0110(12)
C24 0.0392(14) 0.0286(11) 0.0344(12) 0.0024(9) 0.0041(11) 0.0142(10)
C31 0.0324(14) 0.0392(13) 0.0430(14) 0.0017(11) 0.0010(11) -0.0005(10)
C32 0.0338(15) 0.065(2) 0.049(2) 0.0043(13) 0.0117(12) 0.0118(13)
C33 0.062(2) 0.0448(14) 0.0374(14) -0.0057(11) 0.0179(13) 0.0048(13)
C34 0.0358(14) 0.0333(12) 0.0336(13) 0.0009(10) 0.0021(10) 0.0015(10)
C41 0.0415(15) 0.0272(11) 0.0386(13) -0.0010(10) 0.0029(11) 0.0138(10)
C42 0.045(2) 0.0370(13) 0.0324(13) 0.0002(10) 0.0009(11) 0.0105(11)
C43 0.041(2) 0.0341(12) 0.050(2) -0.0059(11) 0.0055(12) -0.0035(11)
C44 0.041(2) 0.0350(12) 0.050(2) 0.0012(11) 0.0173(12) -0.0042(11)
Fe2 0.0219(2) 0.01817(13) 0.0243(2) -0.00173(11) 0.00638(12) -0.00191(11)
Cl3 0.0388(3) 0.0211(2) 0.0375(3) 0.0039(2) 0.0117(2) 0.0009(2)
Cl4 0.0324(3) 0.0334(3) 0.0286(3) -0.0074(2) 0.0048(2) -0.0063(2)
N2 0.0220(9) 0.0213(8) 0.0221(8) 0.0001(7) 0.0038(7) -0.0001(7)
C51 0.0215(11) 0.0165(9) 0.0237(10) -0.0036(7) 0.0051(8) -0.0028(7)
C52 0.0227(11) 0.0195(9) 0.0214(10) -0.0018(7) 0.0016(8) -0.0018(8)
C53 0.0279(12) 0.0266(10) 0.0181(10) -0.0013(8) 0.0047(9) -0.0043(8)
C54 0.0227(11) 0.0305(11) 0.0237(10) -0.0039(8) 0.0058(9) -0.0026(8)
C55 0.0203(11) 0.0269(10) 0.0238(10) -0.0023(8) 0.0008(8) -0.0001(8)
C56 0.0218(11) 0.0205(9) 0.0221(10) -0.0016(8) 0.0039(8) -0.0010(8)
C57 0.0244(11) 0.0270(10) 0.0233(10) 0.0004(8) 0.0014(9) -0.0027(8)
C58 0.0245(12) 0.0547(15) 0.0277(12) 0.0006(10) 0.0074(10) -0.0005(10)
C59 0.0242(11) 0.0301(11) 0.0257(11) 0.0047(8) 0.0038(9) 0.0011(9)
O4 0.0236(8) 0.0242(7) 0.0395(9) -0.0043(6) 0.0044(7) -0.0014(6)
O6 0.0322(9) 0.0305(8) 0.0409(9) -0.0048(7) 0.0008(7) 0.0012(7)
O7 0.0544(11) 0.0248(8) 0.0329(9) -0.0044(6) 0.0175(8) -0.0113(7)
Li2 0.033(2) 0.027(2) 0.032(2) -0.0024(15) 0.010(2) -0.0032(15)
C61 0.0218(12) 0.0347(11) 0.0299(12) 0.0013(9) 0.0032(9) -0.0043(9)
C62 0.0268(13) 0.0442(13) 0.0305(12) -0.0046(10) 0.0009(10) 0.0091(10)
C63 0.0324(13) 0.0268(10) 0.0351(12) -0.0063(9) -0.0027(10) 0.0013(9)
C64 0.0223(11) 0.0290(11) 0.0365(12) -0.0022(9) 0.0039(9) -0.0043(9)
O5A 0.027(2) 0.033(3) 0.025(2) -0.001(2) 0.004(2) -0.008(2)
O5B 0.022(5) 0.027(8) 0.034(6) 0.000(5) 0.020(5) -0.005(6)
C71A 0.025(2) 0.047(2) 0.023(2) -0.0010(13) 0.0064(12) -0.0006(13)
C72A 0.034(2) 0.038(2) 0.022(2) -0.0006(14) 0.001(2) -0.0005(15)
C73A 0.058(3) 0.024(2) 0.028(2) -0.0038(14) -0.003(2) 0.001(2)
C74A 0.032(3) 0.034(2) 0.035(3) 0.002(2) -0.004(2) -0.012(2)
C71B 0.034(6) 0.056(8) 0.044(6) -0.001(5) 0.003(5) 0.011(5)
C72B 0.054(10) 0.164(24) 0.024(7) 0.014(11) 0.012(7) 0.025(14)
C73B 0.049(9) 0.060(9) 0.059(10) -0.043(7) -0.004(7) 0.035(7)
C74B 0.045(11) 0.138(22) 0.029(9) 0.010(11) 0.000(7) 0.005(11)
C81 0.052(2) 0.0327(13) 0.056(2) -0.0025(12) -0.0054(13) 0.0052(11)
C82 0.053(2) 0.061(2) 0.0354(14) -0.0104(12) -0.0046(13) 0.0245(14)
C83 0.039(2) 0.068(2) 0.047(2) -0.0021(14) 0.0015(13) 0.0023(13)
C84 0.0322(14) 0.0477(14) 0.047(2) 0.0002(12) 0.0007(12) -0.0046(11)
C91 0.067(2) 0.0362(13) 0.0279(12) -0.0069(10) 0.0168(12) -0.0146(12)
C92 0.047(2) 0.0462(14) 0.0337(13) 0.0016(11) 0.0095(12) -0.0067(12)
C93 0.048(2) 0.0316(12) 0.049(2) 0.0118(11) 0.0071(12) -0.0051(11)
C94 0.051(2) 0.0260(11) 0.051(2) -0.0060(10) 0.0154(13) -0.0089(11)

loop_
_atom_site_label
_atom_site_type_symbol
_atom_site_fract_x
_atom_site_fract_y
_atom_site_fract_z
_atom_site_U_iso_or_equiv
_atom_site_thermal_displace_type
_atom_site_occupancy
_atom_site_calc_flag
_atom_site_refinement_flags
_atom_site_disorder_group
Fe1 Fe 0.01234(2) 0.935617(13) -0.000712(14) 0.01948(7) Uani 1 d . .
Cl1 Cl -0.02970(4) 0.85430(2) -0.07783(3) 0.03124(12) Uani 1 d . .
Cl2 Cl 0.09261(4) 0.87598(3) 0.08718(2) 0.02822(12) Uani 1 d . .
O1 O 0.29806(11) 0.78710(7) 0.14761(7) 0.0326(4) Uani 1 d . .
O2 O 0.31054(11) 0.83372(8) 0.00315(7) 0.0328(4) Uani 1 d . .
O3 O 0.17433(11) 0.71542(7) 0.03149(8) 0.0339(4) Uani 1 d . .
Li1 Li 0.2218(3) 0.8020(2) 0.0650(2) 0.0322(8) Uani 1 d . .
N1 N -0.08874(12) 0.99031(8) 0.02853(8) 0.0202(3) Uani 1 d . .
C11 C -0.17658(14) 0.98580(9) 0.05900(9) 0.0189(4) Uani 1 d . .
C12 C -0.26843(15) 0.97850(10) 0.02088(10) 0.0234(4) Uani 1 d . .
C13 C -0.3551(2) 0.97668(11) 0.05287(10) 0.0265(5) Uani 1 d . .
H13 H -0.4167(2) 0.97195(11) 0.02707(10) 0.032 Uiso 1 calc R .
C14 C -0.3556(2) 0.98148(10) 0.12100(11) 0.0267(5) Uani 1 d . .
C15 C -0.2638(2) 0.98665(10) 0.15773(10) 0.0239(4) Uani 1 d . .
H15 H -0.2623(2) 0.98886(10) 0.20446(10) 0.029 Uiso 1 calc R .
C16 C -0.17520(15) 0.98869(9) 0.12865(9) 0.0207(4) Uani 1 d . .
C17 C -0.2706(2) 0.97329(12) -0.05313(10) 0.0292(5) Uani 1 d . .
H17A H -0.2292(9) 0.9344(5) -0.06490(10) 0.044 Uiso 1 calc R .
H17B H -0.2449(10) 1.0161(3) -0.07083(11) 0.044 Uiso 1 calc R .
H17C H -0.3390(2) 0.9659(7) -0.07178(11) 0.044 Uiso 1 calc R .
C18 C -0.4507(2) 0.98265(13) 0.15457(12) 0.0375(6) Uani 1 d . .
H18A H -0.4672(6) 1.03037(15) 0.1653(7) 0.056 Uiso 1 calc R .
H18B H -0.4424(4) 0.9554(7) 0.1952(4) 0.056 Uiso 1 calc R .
H18C H -0.5045(3) 0.9630(7) 0.1250(3) 0.056 Uiso 1 calc R .
C19 C -0.07788(15) 0.99530(11) 0.16987(10) 0.0261(4) Uani 1 d . .
H19A H -0.0451(5) 1.0383(4) 0.1585(5) 0.039 Uiso 1 calc R .
H19B H -0.0353(4) 0.9560(4) 0.1612(5) 0.039 Uiso 1 calc R .
H19C H -0.0899(2) 0.9960(7) 0.21670(10) 0.039 Uiso 1 calc R .
C21 C 0.3418(2) 0.84105(11) 0.18928(12) 0.0344(5) Uani 1 d . .
H21A H 0.3037(2) 0.84795(11) 0.22821(12) 0.041 Uiso 1 calc R .
H21B H 0.3433(2) 0.88505(11) 0.16469(12) 0.041 Uiso 1 calc R .
C22 C 0.4459(2) 0.81665(14) 0.21021(14) 0.0506(7) Uani 1 d . .
H22A H 0.4925(2) 0.82937(14) 0.17726(14) 0.061 Uiso 1 calc R .
H22B H 0.4702(2) 0.83593(14) 0.25369(14) 0.061 Uiso 1 calc R .
C23 C 0.4328(2) 0.73940(13) 0.21374(13) 0.0471(7) Uani 1 d . .
H23A H 0.4951(2) 0.71526(13) 0.20557(13) 0.057 Uiso 1 calc R .
H23B H 0.4128(2) 0.72546(13) 0.25751(13) 0.057 Uiso 1 calc R .
C24 C 0.3519(2) 0.72326(11) 0.16023(11) 0.0340(5) Uani 1 d . .
H24A H 0.3808(2) 0.70713(11) 0.11985(11) 0.041 Uiso 1 calc R .
H24B H 0.3074(2) 0.68695(11) 0.17500(11) 0.041 Uiso 1 calc R .
C31 C 0.4165(2) 0.84205(12) 0.01165(12) 0.0384(6) Uani 1 d . .
H31A H 0.4470(2) 0.80369(12) 0.03836(12) 0.046 Uiso 1 calc R .
H31B H 0.4338(2) 0.88603(12) 0.03458(12) 0.046 Uiso 1 calc R .
C32 C 0.4536(2) 0.84213(15) -0.05586(13) 0.0488(7) Uani 1 d . .
H32A H 0.5131(2) 0.81252(15) -0.05703(13) 0.059 Uiso 1 calc R .
H32B H 0.4704(2) 0.88947(15) -0.06938(13) 0.059 Uiso 1 calc R .
C33 C 0.3670(2) 0.81328(14) -0.10049(13) 0.0471(7) Uani 1 d . .
H33A H 0.3658(2) 0.83251(14) -0.14563(13) 0.057 Uiso 1 calc R .
H33B H 0.3697(2) 0.76231(14) -0.10279(13) 0.057 Uiso 1 calc R .
C34 C 0.2784(2) 0.83745(12) -0.06582(11) 0.0343(5) Uani 1 d . .
H34A H 0.2601(2) 0.88531(12) -0.07877(11) 0.041 Uiso 1 calc R .
H34B H 0.2204(2) 0.80708(12) -0.07664(11) 0.041 Uiso 1 calc R .
C41 C 0.2311(2) 0.66515(11) -0.00178(12) 0.0358(5) Uani 1 d . .
H41A H 0.2447(2) 0.62398(11) 0.02636(12) 0.043 Uiso 1 calc R .
H41B H 0.2952(2) 0.68505(11) -0.01265(12) 0.043 Uiso 1 calc R .
C42 C 0.1676(2) 0.64623(12) -0.06405(11) 0.0384(6) Uani 1 d . .
H42A H 0.1678(2) 0.59571(12) -0.07114(11) 0.046 Uiso 1 calc R .
H42B H 0.1924(2) 0.66914(12) -0.10293(11) 0.046 Uiso 1 calc R .
C43 C 0.0637(2) 0.67147(12) -0.05302(13) 0.0418(6) Uani 1 d . .
H43A H 0.0440(2) 0.71030(12) -0.08291(13) 0.050 Uiso 1 calc R .
H43B H 0.0145(2) 0.63384(12) -0.06034(13) 0.050 Uiso 1 calc R .
C44 C 0.0724(2) 0.69465(12) 0.01847(13) 0.0411(6) Uani 1 d . .
H44A H 0.0271(2) 0.73375(12) 0.02488(13) 0.049 Uiso 1 calc R .
H44B H 0.0562(2) 0.65636(12) 0.04794(13) 0.049 Uiso 1 calc R .
Fe2 Fe -0.51709(2) 0.938994(13) -0.521523(14) 0.02122(7) Uani 1 d . .
Cl3 Cl -0.47566(4) 0.83858(2) -0.46658(3) 0.03200(13) Uani 1 d . .
Cl4 Cl -0.59425(4) 0.90421(3) -0.62023(3) 0.03135(12) Uani 1 d . .
N2 N -0.41071(12) 0.99971(8) -0.52762(8) 0.0217(4) Uani 1 d . .
C51 C -0.31932(15) 1.00032(9) -0.55362(9) 0.0204(4) Uani 1 d . .
C52 C -0.31033(15) 1.02510(10) -0.61852(10) 0.0212(4) Uani 1 d . .
C53 C -0.21761(15) 1.02692(10) -0.64223(10) 0.0240(4) Uani 1 d . .
H53 H -0.21178(15) 1.04451(10) -0.68532(10) 0.029 Uiso 1 calc R .
C54 C -0.1321(2) 1.00390(10) -0.60528(10) 0.0254(4) Uani 1 d . .
C55 C -0.14261(15) 0.97882(10) -0.54219(10) 0.0238(4) Uani 1 d . .
H55 H -0.08543(15) 0.96255(10) -0.51645(10) 0.029 Uiso 1 calc R .
C56 C -0.23372(15) 0.97673(10) -0.51548(10) 0.0214(4) Uani 1 d . .
C57 C -0.40221(15) 1.04769(10) -0.65982(10) 0.0249(4) Uani 1 d . .
H57A H -0.4348(6) 1.0848(5) -0.6371(3) 0.037 Uiso 1 calc R .
H57B H -0.4478(5) 1.0085(2) -0.6667(6) 0.037 Uiso 1 calc R .
H57C H -0.3839(2) 1.0644(7) -0.7026(3) 0.037 Uiso 1 calc R .
C58 C -0.0320(2) 1.00597(13) -0.63284(11) 0.0353(5) Uani 1 d . .
H58A H -0.0311(4) 0.9730(6) -0.6693(5) 0.053 Uiso 1 calc R .
H58B H 0.0197(2) 0.9938(8) -0.5981(2) 0.053 Uiso 1 calc R .
H58C H -0.0197(5) 1.0525(2) -0.6491(7) 0.053 Uiso 1 calc R .
C59 C -0.2432(2) 0.95106(11) -0.44640(10) 0.0266(5) Uani 1 d . .
H59A H -0.2909(8) 0.9129(5) -0.44763(12) 0.040 Uiso 1 calc R .
H59B H -0.2664(10) 0.9887(2) -0.4194(2) 0.040 Uiso 1 calc R .
H59C H -0.1784(3) 0.9349(6) -0.4272(3) 0.040 Uiso 1 calc R .
O4 O -0.22281(10) 0.88295(7) -0.27275(7) 0.0290(3) Uani 1 d . .
O6 O -0.04617(11) 0.76987(8) -0.25477(8) 0.0347(4) Uani 1 d . .
O7 O -0.26276(12) 0.73890(7) -0.21418(8) 0.0366(4) Uani 1 d . .
Li2 Li -0.1867(3) 0.7872(2) -0.2745(2) 0.0302(8) Uani 1 d D .
C61 C -0.3238(2) 0.90798(11) -0.28287(11) 0.0287(5) Uani 1 d . .
H61A H -0.3708(2) 0.87332(11) -0.26797(11) 0.034 Uiso 1 calc R .
H61B H -0.3416(2) 0.91796(11) -0.33014(11) 0.034 Uiso 1 calc R .
C62 C -0.3269(2) 0.97309(12) -0.24231(11) 0.0340(5) Uani 1 d . .
H62A H -0.3411(2) 0.96284(12) -0.19638(11) 0.041 Uiso 1 calc R .
H62B H -0.3772(2) 1.00584(12) -0.26206(11) 0.041 Uiso 1 calc R .
C63 C -0.2216(2) 1.00125(11) -0.24521(11) 0.0317(5) Uani 1 d . .
H63A H -0.2147(2) 1.02619(11) -0.28704(11) 0.038 Uiso 1 calc R .
H63B H -0.2029(2) 1.03239(11) -0.20761(11) 0.038 Uiso 1 calc R .
C64 C -0.1605(2) 0.93634(10) -0.24108(11) 0.0292(5) Uani 1 d . .
H64A H -0.0995(2) 0.94240(10) -0.26413(11) 0.035 Uiso 1 calc R .
H64B H -0.1412(2) 0.92418(10) -0.19447(11) 0.035 Uiso 1 calc R .
O5A O -0.2091(8) 0.7478(3) -0.3606(2) 0.0282(13) Uani 0.765(6) d PD 1
O5B O -0.2128(24) 0.7316(10) -0.3515(6) 0.027(4) Uani 0.235(6) d PD 2
C71A C -0.1397(2) 0.7683(2) -0.40600(13) 0.0313(9) Uani 0.765(6) d PDU 1
H71A H -0.0809(2) 0.7377(2) -0.40220(13) 0.038 Uiso 0.765(6) calc PR 1
H71B H -0.1174(2) 0.8164(2) -0.39715(13) 0.038 Uiso 0.765(6) calc PR 1
C72A C -0.1939(3) 0.7626(2) -0.4740(2) 0.0315(9) Uani 0.765(6) d PDU 1
H72A H -0.1472(3) 0.7559(2) -0.5084(2) 0.038 Uiso 0.765(6) calc PR 1
H72B H -0.2354(3) 0.8038(2) -0.4850(2) 0.038 Uiso 0.765(6) calc PR 1
C73A C -0.2567(4) 0.6991(2) -0.4658(2) 0.0369(10) Uani 0.765(6) d PDU 1
H73A H -0.3152(4) 0.6983(2) -0.4985(2) 0.044 Uiso 0.765(6) calc PR 1
H73B H -0.2176(4) 0.6564(2) -0.4703(2) 0.044 Uiso 0.765(6) calc PR 1
C74A C -0.2873(4) 0.7067(3) -0.3966(3) 0.0342(11) Uani 0.765(6) d PDU 1
H74A H -0.3521(4) 0.7305(3) -0.3971(3) 0.041 Uiso 0.765(6) calc PR 1
H74B H -0.2930(4) 0.6609(3) -0.3757(3) 0.041 Uiso 0.765(6) calc PR 1
C71B C -0.1375(7) 0.7089(7) -0.3943(5) 0.045(3) Uani 0.235(6) d PDU 2
H71C H -0.1275(7) 0.6583(7) -0.3922(5) 0.053 Uiso 0.235(6) calc PR 2
H71D H -0.0732(7) 0.7325(7) -0.3833(5) 0.053 Uiso 0.235(6) calc PR 2
C72B C -0.1847(10) 0.7310(15) -0.4601(7) 0.080(7) Uani 0.235(6) d PDU 2
H72C H -0.1575(10) 0.7048(15) -0.4962(7) 0.096 Uiso 0.235(6) calc PR 2
H72D H -0.1745(10) 0.7809(15) -0.4674(7) 0.096 Uiso 0.235(6) calc PR 2
C73B C -0.2926(9) 0.7150(8) -0.4561(8) 0.057(5) Uani 0.235(6) d PDU 2
H73C H -0.3350(9) 0.7466(8) -0.4844(8) 0.068 Uiso 0.235(6) calc PR 2
H73D H -0.3077(9) 0.6668(8) -0.4698(8) 0.068 Uiso 0.235(6) calc PR 2
C74B C -0.3080(12) 0.7255(14) -0.3849(9) 0.071(8) Uani 0.235(6) d PDU 2
H74C H -0.3472(12) 0.7678(14) -0.3790(9) 0.085 Uiso 0.235(6) calc PR 2
H74D H -0.3438(12) 0.6857(14) -0.3677(9) 0.085 Uiso 0.235(6) calc PR 2
C81 C -0.0194(2) 0.69874(12) -0.24244(14) 0.0475(7) Uani 1 d . .
H81A H -0.0516(2) 0.66869(12) -0.27734(14) 0.057 Uiso 1 calc R .
H81B H -0.0405(2) 0.68366(12) -0.19929(14) 0.057 Uiso 1 calc R .
C82 C 0.0914(2) 0.69501(14) -0.24248(13) 0.0502(7) Uani 1 d . .
H82A H 0.1113(2) 0.68384(14) -0.28697(13) 0.060 Uiso 1 calc R .
H82B H 0.1196(2) 0.66004(14) -0.21071(13) 0.060 Uiso 1 calc R .
C83 C 0.1240(2) 0.76638(15) -0.22182(14) 0.0516(7) Uani 1 d . .
H83A H 0.1890(2) 0.77787(15) -0.23790(14) 0.062 Uiso 1 calc R .
H83B H 0.1284(2) 0.77148(15) -0.17323(14) 0.062 Uiso 1 calc R .
C84 C 0.0426(2) 0.81073(13) -0.25445(13) 0.0426(6) Uani 1 d . .
H84A H 0.0358(2) 0.85394(13) -0.22929(13) 0.051 Uiso 1 calc R .
H84B H 0.0569(2) 0.82261(13) -0.30003(13) 0.051 Uiso 1 calc R .
C91 C -0.2873(2) 0.76597(12) -0.15164(11) 0.0431(6) Uani 1 d . .
H91A H -0.3147(2) 0.81321(12) -0.15678(11) 0.052 Uiso 1 calc R .
H91B H -0.2280(2) 0.76709(12) -0.11952(11) 0.052 Uiso 1 calc R .
C92 C -0.3643(2) 0.71656(13) -0.12941(12) 0.0420(6) Uani 1 d . .
H92A H -0.3660(2) 0.71716(13) -0.08084(12) 0.050 Uiso 1 calc R .
H92B H -0.4313(2) 0.72735(13) -0.15040(12) 0.050 Uiso 1 calc R .
C93 C -0.3274(2) 0.64895(12) -0.15288(13) 0.0425(6) Uani 1 d . .
H93A H -0.3819(2) 0.61480(12) -0.15870(13) 0.051 Uiso 1 calc R .
H93B H -0.2741(2) 0.63028(12) -0.12148(13) 0.051 Uiso 1 calc R .
C94 C -0.2884(2) 0.66646(11) -0.21792(13) 0.0422(6) Uani 1 d . .
H94A H -0.2293(2) 0.63820(11) -0.22498(13) 0.051 Uiso 1 calc R .
H94B H -0.3398(2) 0.65793(11) -0.25471(13) 0.051 Uiso 1 calc R .

loop_
_atom_type_symbol
_atom_type_description
_atom_type_scat_dispersion_real
_atom_type_scat_dispersion_imag
_atom_type_scat_source
C C 0.0033 0.0016 'International Tables Vol C Tables 4.2.6.8 and 6.1.1.4'
H H 0.0000 0.0000 'International Tables Vol C Tables 4.2.6.8 and 6.1.1.4'
N N 0.0061 0.0033 'International Tables Vol C Tables 4.2.6.8 and 6.1.1.4'
Li Li -0.0003 0.0001 'International Tables Vol C Tables 4.2.6.8 and 6.1.1.4'
O O 0.0106 0.0060 'International Tables Vol C Tables 4.2.6.8 and 6.1.1.4'
Cl Cl 0.1484 0.1585 'International Tables Vol C Tables 4.2.6.8 and 6.1.1.4'
Fe Fe 0.3463 0.8444 'International Tables Vol C Tables 4.2.6.8 and 6.1.1.4'

loop_
_geom_angle_atom_site_label_1
_geom_angle_atom_site_label_2
_geom_angle_atom_site_label_3
_geom_angle
_geom_angle_site_symmetry_1
_geom_angle_site_symmetry_3
_geom_angle_publ_flag
N1 Fe1 N1 95.63(7) . 3_575 ?
N1 Fe1 Cl1 117.99(5) . . ?
N1 Fe1 Cl1 115.76(5) 3_575 . ?
N1 Fe1 Cl2 110.16(5) . . ?
N1 Fe1 Cl2 112.26(5) 3_575 . ?
Cl1 Fe1 Cl2 105.10(2) . . ?
N1 Fe1 Fe1 48.10(5) . 3_575 ?
N1 Fe1 Fe1 47.53(5) 3_575 3_575 ?
Cl1 Fe1 Fe1 132.29(2) . 3_575 ?
Cl2 Fe1 Fe1 122.60(2) . 3_575 ?
Fe1 Cl2 Li1 117.78(9) . . ?
C21 O1 C24 109.9(2) . . ?
C21 O1 Li1 124.7(2) . . ?
C24 O1 Li1 120.6(2) . . ?
C34 O2 C31 109.1(2) . . ?
C34 O2 Li1 120.3(2) . . ?
C31 O2 Li1 129.2(2) . . ?
C44 O3 C41 105.3(2) . . ?
C44 O3 Li1 127.0(2) . . ?
C41 O3 Li1 125.9(2) . . ?
O3 Li1 O2 105.0(2) . . ?
O3 Li1 O1 108.7(2) . . ?
O2 Li1 O1 107.7(2) . . ?
O3 Li1 Cl2 112.1(2) . . ?
O2 Li1 Cl2 116.9(2) . . ?
O1 Li1 Cl2 106.2(2) . . ?
C11 N1 Fe1 141.62(13) . . ?
C11 N1 Fe1 133.95(12) . 3_575 ?
Fe1 N1 Fe1 84.37(7) . 3_575 ?
N1 C11 C12 120.4(2) . . ?
N1 C11 C16 120.4(2) . . ?
C12 C11 C16 119.2(2) . . ?
C13 C12 C11 118.9(2) . . ?
C13 C12 C17 121.4(2) . . ?
C11 C12 C17 119.7(2) . . ?
C12 C13 C14 122.8(2) . . ?
C13 C14 C15 117.3(2) . . ?
C13 C14 C18 122.0(2) . . ?
C15 C14 C18 120.7(2) . . ?
C16 C15 C14 122.5(2) . . ?
C15 C16 C11 119.3(2) . . ?
C15 C16 C19 120.9(2) . . ?
C11 C16 C19 119.8(2) . . ?
O1 C21 C22 105.3(2) . . ?
C23 C22 C21 102.3(2) . . ?
C24 C23 C22 104.6(2) . . ?
O1 C24 C23 105.9(2) . . ?
O2 C31 C32 107.3(2) . . ?
C31 C32 C33 104.1(2) . . ?
C34 C33 C32 102.0(2) . . ?
O2 C34 C33 104.7(2) . . ?
O3 C41 C42 105.6(2) . . ?
C41 C42 C43 105.3(2) . . ?
C44 C43 C42 103.9(2) . . ?
O3 C44 C43 104.7(2) . . ?
N2 Fe2 N2 94.30(7) . 3_474 ?
N2 Fe2 Cl4 115.05(5) . . ?
N2 Fe2 Cl4 115.80(5) 3_474 . ?
N2 Fe2 Cl3 114.18(5) . . ?
N2 Fe2 Cl3 113.23(5) 3_474 . ?
Cl4 Fe2 Cl3 104.62(2) . . ?
N2 Fe2 Fe2 47.28(5) . 3_474 ?
N2 Fe2 Fe2 47.02(5) 3_474 3_474 ?
Cl4 Fe2 Fe2 129.15(2) . 3_474 ?
Cl3 Fe2 Fe2 126.23(2) . 3_474 ?
C51 N2 Fe2 138.32(13) . . ?
C51 N2 Fe2 135.95(13) . 3_474 ?
Fe2 N2 Fe2 85.70(7) . 3_474 ?
N2 C51 C56 120.2(2) . . ?
N2 C51 C52 120.5(2) . . ?
C56 C51 C52 119.2(2) . . ?
C53 C52 C51 119.1(2) . . ?
C53 C52 C57 121.9(2) . . ?
C51 C52 C57 119.0(2) . . ?
C52 C53 C54 122.5(2) . . ?
C55 C54 C53 117.6(2) . . ?
C55 C54 C58 121.2(2) . . ?
C53 C54 C58 121.3(2) . . ?
C56 C55 C54 122.4(2) . . ?
C55 C56 C51 119.2(2) . . ?
C55 C56 C59 121.6(2) . . ?
C51 C56 C59 119.2(2) . . ?
C61 O4 C64 109.25(15) . . ?
C61 O4 Li2 124.0(2) . . ?
C64 O4 Li2 124.0(2) . . ?
C84 O6 C81 109.2(2) . . ?
C84 O6 Li2 135.2(2) . . ?
C81 O6 Li2 115.4(2) . . ?
C91 O7 C94 109.1(2) . . ?
C91 O7 Li2 124.4(2) . . ?
C94 O7 Li2 125.5(2) . . ?
O5B Li2 O7 100.2(7) . . ?
O5A Li2 O7 109.9(3) . . ?
O5B Li2 O4 122.1(8) . . ?
O5A Li2 O4 112.5(3) . . ?
O7 Li2 O4 108.0(2) . . ?
O5B Li2 O6 100.5(10) . . ?
O5A Li2 O6 101.3(4) . . ?
O7 Li2 O6 110.7(2) . . ?
O4 Li2 O6 114.2(2) . . ?
O4 C61 C62 105.8(2) . . ?
C61 C62 C63 102.0(2) . . ?
C64 C63 C62 102.0(2) . . ?
O4 C64 C63 106.0(2) . . ?
C71A O5A C74A 108.3(3) . . ?
C71A O5A Li2 114.8(4) . . ?
C74A O5A Li2 136.5(6) . . ?
C74B O5B C71B 110.0(10) . . ?
C74B O5B Li2 122.7(19) . . ?
C71B O5B Li2 124.6(18) . . ?
O5A C71A C72A 106.1(3) . . ?
C71A C72A C73A 101.0(3) . . ?
C74A C73A C72A 103.0(3) . . ?
O5A C74A C73A 105.9(4) . . ?
O5B C71B C72B 100.4(12) . . ?
C71B C72B C73B 103.6(9) . . ?
C74B C73B C72B 104.0(9) . . ?
O5B C74B C73B 106.3(11) . . ?
O6 C81 C82 106.4(2) . . ?
C81 C82 C83 103.0(2) . . ?
C82 C83 C84 102.5(2) . . ?
O6 C84 C83 105.4(2) . . ?
O7 C91 C92 104.5(2) . . ?
C93 C92 C91 101.7(2) . . ?
C92 C93 C94 103.6(2) . . ?
O7 C94 C93 105.9(2) . . ?

loop_
_geom_bond_atom_site_label_1
_geom_bond_atom_site_label_2
_geom_bond_distance
_geom_bond_site_symmetry_2
_geom_bond_publ_flag
Fe1 N1 1.867(2) . ?
Fe1 N1 1.884(2) 3_575 ?
Fe1 Cl1 2.2619(6) . ?
Fe1 Cl2 2.3191(5) . ?
Fe1 Fe1 2.5188(5) 3_575 ?
Cl2 Li1 2.334(4) . ?
O1 C21 1.441(3) . ?
O1 C24 1.448(2) . ?
O1 Li1 1.916(4) . ?
O2 C34 1.435(3) . ?
O2 C31 1.438(3) . ?
O2 Li1 1.913(4) . ?
O3 C44 1.439(3) . ?
O3 C41 1.445(2) . ?
O3 Li1 1.903(4) . ?
N1 C11 1.389(2) . ?
N1 Fe1 1.884(2) 3_575 ?
C11 C12 1.414(3) . ?
C11 C16 1.416(3) . ?
C12 C13 1.389(3) . ?
C12 C17 1.507(3) . ?
C13 C14 1.389(3) . ?
C14 C15 1.396(3) . ?
C14 C18 1.508(3) . ?
C15 C16 1.382(3) . ?
C16 C19 1.504(3) . ?
C21 C22 1.512(3) . ?
C22 C23 1.510(4) . ?
C23 C24 1.508(3) . ?
C31 C32 1.502(4) . ?
C32 C33 1.525(4) . ?
C33 C34 1.516(3) . ?
C41 C42 1.513(3) . ?
C42 C43 1.522(3) . ?
C43 C44 1.517(3) . ?
Fe2 N2 1.871(2) . ?
Fe2 N2 1.879(2) 3_474 ?
Fe2 Cl4 2.2838(6) . ?
Fe2 Cl3 2.2901(6) . ?
Fe2 Fe2 2.5506(5) 3_474 ?
N2 C51 1.385(2) . ?
N2 Fe2 1.879(2) 3_474 ?
C51 C56 1.413(3) . ?
C51 C52 1.420(3) . ?
C52 C53 1.382(3) . ?
C52 C57 1.504(3) . ?
C53 C54 1.397(3) . ?
C54 C55 1.391(3) . ?
C54 C58 1.509(3) . ?
C55 C56 1.389(3) . ?
C56 C59 1.506(3) . ?
O4 C61 1.448(2) . ?
O4 C64 1.450(2) . ?
O4 Li2 1.920(4) . ?
O6 C84 1.438(3) . ?
O6 C81 1.442(3) . ?
O6 Li2 1.937(4) . ?
O7 C91 1.441(3) . ?
O7 C94 1.447(2) . ?
O7 Li2 1.913(4) . ?
Li2 O5B 1.910(9) . ?
Li2 O5A 1.911(5) . ?
C61 C62 1.510(3) . ?
C62 C63 1.531(3) . ?
C63 C64 1.504(3) . ?
O5A C71A 1.429(8) . ?
O5A C74A 1.469(8) . ?
O5B C74B 1.41(3) . ?
O5B C71B 1.46(3) . ?
C71A C72A 1.513(5) . ?
C72A C73A 1.514(5) . ?
C73A C74A 1.507(5) . ?
C71B C72B 1.495(12) . ?
C72B C73B 1.501(14) . ?
C73B C74B 1.495(13) . ?
C81 C82 1.501(4) . ?
C82 C83 1.501(4) . ?
C83 C84 1.505(3) . ?
C91 C92 1.513(3) . ?
C92 C93 1.495(3) . ?
C93 C94 1.504(3) . ?

loop_
_geom_torsion_atom_site_label_1
_geom_torsion_atom_site_label_2
_geom_torsion_atom_site_label_3
_geom_torsion_atom_site_label_4
_geom_torsion
_geom_torsion_site_symmetry_1
_geom_torsion_site_symmetry_2
_geom_torsion_site_symmetry_3
_geom_torsion_site_symmetry_4
_geom_torsion_publ_flag
N1 Fe1 Cl2 Li1 179.26(12) . . . . ?
N1 Fe1 Cl2 Li1 -75.47(12) 3_575 . . . ?
Cl1 Fe1 Cl2 Li1 51.17(11) . . . . ?
Fe1 Fe1 Cl2 Li1 -128.30(11) 3_575 . . . ?
C44 O3 Li1 O2 -126.4(2) . . . . ?
C41 O3 Li1 O2 36.1(3) . . . . ?
C44 O3 Li1 O1 118.5(2) . . . . ?
C41 O3 Li1 O1 -79.0(3) . . . . ?
C44 O3 Li1 Cl2 1.5(3) . . . . ?
C41 O3 Li1 Cl2 164.0(2) . . . . ?
C34 O2 Li1 O3 53.0(2) . . . . ?
C31 O2 Li1 O3 -112.0(2) . . . . ?
C34 O2 Li1 O1 168.8(2) . . . . ?
C31 O2 Li1 O1 3.7(3) . . . . ?
C34 O2 Li1 Cl2 -71.9(2) . . . . ?
C31 O2 Li1 Cl2 123.1(2) . . . . ?
C21 O1 Li1 O3 -176.7(2) . . . . ?
C24 O1 Li1 O3 30.2(3) . . . . ?
C21 O1 Li1 O2 70.0(2) . . . . ?
C24 O1 Li1 O2 -83.1(2) . . . . ?
C21 O1 Li1 Cl2 -56.0(3) . . . . ?
C24 O1 Li1 Cl2 151.0(2) . . . . ?
Fe1 Cl2 Li1 O3 -80.7(2) . . . . ?
Fe1 Cl2 Li1 O2 40.6(2) . . . . ?
Fe1 Cl2 Li1 O1 160.78(11) . . . . ?
N1 Fe1 N1 C11 -177.1(2) 3_575 . . . ?
Cl1 Fe1 N1 C11 59.8(2) . . . . ?
Cl2 Fe1 N1 C11 -60.9(2) . . . . ?
Fe1 Fe1 N1 C11 -177.1(2) 3_575 . . . ?
N1 Fe1 N1 Fe1 0.0 3_575 . . 3_575 ?
Cl1 Fe1 N1 Fe1 -123.16(4) . . . 3_575 ?
Cl2 Fe1 N1 Fe1 116.22(4) . . . 3_575 ?
Fe1 Fe1 N1 Fe1 0.0 3_575 . . 3_575 ?
Fe1 N1 C11 C12 -90.5(2) . . . . ?
Fe1 N1 C11 C12 93.6(2) 3_575 . . . ?
Fe1 N1 C11 C16 89.7(2) . . . . ?
Fe1 N1 C11 C16 -86.2(2) 3_575 . . . ?
N1 C11 C12 C13 -177.7(2) . . . . ?
C16 C11 C12 C13 2.1(3) . . . . ?
N1 C11 C12 C17 2.0(3) . . . . ?
C16 C11 C12 C17 -178.2(2) . . . . ?
C11 C12 C13 C14 -0.2(3) . . . . ?
C17 C12 C13 C14 -179.9(2) . . . . ?
C12 C13 C14 C15 -1.6(3) . . . . ?
C12 C13 C14 C18 177.2(2) . . . . ?
C13 C14 C15 C16 1.5(3) . . . . ?
C18 C14 C15 C16 -177.2(2) . . . . ?
C14 C15 C16 C11 0.3(3) . . . . ?
C14 C15 C16 C19 179.1(2) . . . . ?
N1 C11 C16 C15 177.6(2) . . . . ?
C12 C11 C16 C15 -2.2(3) . . . . ?
N1 C11 C16 C19 -1.2(3) . . . . ?
C12 C11 C16 C19 179.0(2) . . . . ?
C24 O1 C21 C22 20.4(3) . . . . ?
Li1 O1 C21 C22 -135.1(2) . . . . ?
O1 C21 C22 C23 -32.8(3) . . . . ?
C21 C22 C23 C24 33.0(3) . . . . ?
C21 O1 C24 C23 0.8(2) . . . . ?
Li1 O1 C24 C23 157.4(2) . . . . ?
C22 C23 C24 O1 -21.6(3) . . . . ?
C34 O2 C31 C32 -7.3(2) . . . . ?
Li1 O2 C31 C32 159.1(2) . . . . ?
O2 C31 C32 C33 -15.5(3) . . . . ?
C31 C32 C33 C34 30.8(3) . . . . ?
C31 O2 C34 C33 27.3(2) . . . . ?
Li1 O2 C34 C33 -140.5(2) . . . . ?
C32 C33 C34 O2 -35.6(2) . . . . ?
C44 O3 C41 C42 35.2(2) . . . . ?
Li1 O3 C41 C42 -130.4(2) . . . . ?
O3 C41 C42 C43 -16.4(2) . . . . ?
C41 C42 C43 C44 -7.2(2) . . . . ?
C41 O3 C44 C43 -39.9(2) . . . . ?
Li1 O3 C44 C43 125.5(2) . . . . ?
C42 C43 C44 O3 28.5(2) . . . . ?
N2 Fe2 N2 C51 178.1(2) 3_474 . . . ?
Cl4 Fe2 N2 C51 -60.8(2) . . . . ?
Cl3 Fe2 N2 C51 60.2(2) . . . . ?
Fe2 Fe2 N2 C51 178.1(2) 3_474 . . . ?
N2 Fe2 N2 Fe2 0.0 3_474 . . 3_474 ?
Cl4 Fe2 N2 Fe2 121.13(5) . . . 3_474 ?
Cl3 Fe2 N2 Fe2 -117.86(5) . . . 3_474 ?
Fe2 Fe2 N2 Fe2 0.0 3_474 . . 3_474 ?
Fe2 N2 C51 C56 -88.3(2) . . . . ?
Fe2 N2 C51 C56 89.0(2) 3_474 . . . ?
Fe2 N2 C51 C52 92.3(2) . . . . ?
Fe2 N2 C51 C52 -90.5(2) 3_474 . . . ?
N2 C51 C52 C53 178.1(2) . . . . ?
C56 C51 C52 C53 -1.4(3) . . . . ?
N2 C51 C52 C57 -2.8(3) . . . . ?
C56 C51 C52 C57 177.8(2) . . . . ?
C51 C52 C53 C54 1.4(3) . . . . ?
C57 C52 C53 C54 -177.7(2) . . . . ?
C52 C53 C54 C55 -0.4(3) . . . . ?
C52 C53 C54 C58 179.4(2) . . . . ?
C53 C54 C55 C56 -0.6(3) . . . . ?
C58 C54 C55 C56 179.6(2) . . . . ?
C54 C55 C56 C51 0.5(3) . . . . ?
C54 C55 C56 C59 -178.4(2) . . . . ?
N2 C51 C56 C55 -179.0(2) . . . . ?
C52 C51 C56 C55 0.5(3) . . . . ?
N2 C51 C56 C59 -0.1(3) . . . . ?
C52 C51 C56 C59 179.4(2) . . . . ?
C91 O7 Li2 O5B -166.4(10) . . . . ?
C94 O7 Li2 O5B 25.7(10) . . . . ?
C91 O7 Li2 O5A -160.7(4) . . . . ?
C94 O7 Li2 O5A 31.5(4) . . . . ?
C91 O7 Li2 O4 -37.6(3) . . . . ?
C94 O7 Li2 O4 154.6(2) . . . . ?
C91 O7 Li2 O6 88.2(3) . . . . ?
C94 O7 Li2 O6 -79.7(3) . . . . ?
C61 O4 Li2 O5B 61.8(11) . . . . ?
C64 O4 Li2 O5B -139.0(11) . . . . ?
C61 O4 Li2 O5A 68.2(4) . . . . ?
C64 O4 Li2 O5A -132.6(4) . . . . ?
C61 O4 Li2 O7 -53.3(3) . . . . ?
C64 O4 Li2 O7 105.9(2) . . . . ?
C61 O4 Li2 O6 -177.0(2) . . . . ?
C64 O4 Li2 O6 -17.8(3) . . . . ?
C84 O6 Li2 O5B 114.0(7) . . . . ?
C81 O6 Li2 O5B -59.6(7) . . . . ?
C84 O6 Li2 O5A 102.7(3) . . . . ?
C81 O6 Li2 O5A -70.9(3) . . . . ?
C84 O6 Li2 O7 -140.8(2) . . . . ?
C81 O6 Li2 O7 45.6(3) . . . . ?
C84 O6 Li2 O4 -18.6(4) . . . . ?
C81 O6 Li2 O4 167.8(2) . . . . ?
C64 O4 C61 C62 -12.7(2) . . . . ?
Li2 O4 C61 C62 149.1(2) . . . . ?
O4 C61 C62 C63 31.7(2) . . . . ?
C61 C62 C63 C64 -38.1(2) . . . . ?
C61 O4 C64 C63 -12.2(2) . . . . ?
Li2 O4 C64 C63 -174.0(2) . . . . ?
C62 C63 C64 O4 31.4(2) . . . . ?
O5B Li2 O5A C71A -135.3(72) . . . . ?
O7 Li2 O5A C71A -165.9(5) . . . . ?
O4 Li2 O5A C71A 73.7(7) . . . . ?
O6 Li2 O5A C71A -48.7(6) . . . . ?
O5B Li2 O5A C74A 53.6(62) . . . . ?
O7 Li2 O5A C74A 23.0(9) . . . . ?
O4 Li2 O5A C74A -97.4(8) . . . . ?
O6 Li2 O5A C74A 140.1(8) . . . . ?
O5A Li2 O5B C74B -85.7(68) . . . . ?
O7 Li2 O5B C74B 65.2(19) . . . . ?
O4 Li2 O5B C74B -53.8(21) . . . . ?
O6 Li2 O5B C74B 178.7(18) . . . . ?
O5A Li2 O5B C71B 73.9(61) . . . . ?
O7 Li2 O5B C71B -135.2(15) . . . . ?
O4 Li2 O5B C71B 105.8(18) . . . . ?
O6 Li2 O5B C71B -21.7(17) . . . . ?
C74A O5A C71A C72A 20.6(7) . . . . ?
Li2 O5A C71A C72A -153.0(4) . . . . ?
O5A C71A C72A C73A -36.6(5) . . . . ?
C71A C72A C73A C74A 38.1(4) . . . . ?
C71A O5A C74A C73A 4.2(7) . . . . ?
Li2 O5A C74A C73A 175.7(7) . . . . ?
C72A C73A C74A O5A -27.0(5) . . . . ?
C74B O5B C71B C72B 33.3(22) . . . . ?
Li2 O5B C71B C72B -128.5(17) . . . . ?
O5B C71B C72B C73B -39.0(20) . . . . ?
C71B C72B C73B C74B 31.9(21) . . . . ?
C71B O5B C74B C73B -13.8(24) . . . . ?
Li2 O5B C74B C73B 148.5(15) . . . . ?
C72B C73B C74B O5B -11.7(23) . . . . ?
C84 O6 C81 C82 -6.8(3) . . . . ?
Li2 O6 C81 C82 168.5(2) . . . . ?
O6 C81 C82 C83 27.1(3) . . . . ?
C81 C82 C83 C84 -36.1(3) . . . . ?
C81 O6 C84 C83 -16.4(3) . . . . ?
Li2 O6 C84 C83 169.7(2) . . . . ?
C82 C83 C84 O6 32.7(3) . . . . ?
C94 O7 C91 C92 -21.9(3) . . . . ?
Li2 O7 C91 C92 168.5(2) . . . . ?
O7 C91 C92 C93 36.7(3) . . . . ?
C91 C92 C93 C94 -37.5(3) . . . . ?
C91 O7 C94 C93 -1.9(3) . . . . ?
Li2 O7 C94 C93 167.5(2) . . . . ?
C92 C93 C94 O7 25.1(3) . . . . ?
